data_7021799
loop_
_publ_author_name
'Yoshida, Takuya'
'Matsunaga, Satoshi'
'Nomiya, Kenji'

_publ_section_title
;
 Two types of tetranuclear phosphanegold(i) cations as dimers of dinuclear
 units, [{(Au{P(p-RPh)3})2(\m-OH)}2](2+) (R = Me, F), synthesized by
 polyoxometalate-mediated clusterization.
;
_journal_issue 32
_journal_name_full 'Dalton transactions (Cambridge, England : 2003)'
_journal_page_first 11418
_journal_page_last 11425
_journal_paper_doi 10.1039/c3dt51412a
_journal_volume 42
_journal_year 2013
_chemical_formula_sum 'C224 H174 Au12 F36 Mo24 O90 P14'
_chemical_formula_weight 10089.37
_chemical_name_systematic
; 
 ? 
;
_space_group_IT_number 2
_symmetry_cell_setting triclinic
_symmetry_space_group_name_Hall '-P 1'
_symmetry_space_group_name_H-M 'P -1'
_atom_sites_solution_hydrogens geom
_atom_sites_solution_primary direct
_atom_sites_solution_secondary difmap
_audit_creation_method SHELXL-97
_cell_angle_alpha 75.933(2)
_cell_angle_beta 80.236(2)
_cell_angle_gamma 78.267(2)
_cell_formula_units_Z 1
_cell_length_a 17.2850(14)
_cell_length_b 22.6003(19)
_cell_length_c 22.6840(18)
_cell_measurement_reflns_used 7246
_cell_measurement_temperature 100
_cell_measurement_theta_max 27.94
_cell_measurement_theta_min 2.27
_cell_volume 8348.4(12)
_computing_cell_refinement 'Bruker SMART'
_computing_data_collection 'Bruker SMART'
_computing_data_reduction 'Bruker SAINT'
_computing_molecular_graphics 'Bruker SHELXTL'
_computing_publication_material 'Bruker SHELXTL'
_computing_structure_refinement 'SHELXL-97 (Sheldrick, 1997)'
_computing_structure_solution 'SHELXS-97 (Sheldrick, 1990)'
_diffrn_ambient_temperature 100
_diffrn_detector_area_resol_mean 8.366
_diffrn_measured_fraction_theta_full 0.989
_diffrn_measured_fraction_theta_max 0.989
_diffrn_measurement_device_type 'CCD area detector'
_diffrn_measurement_method 'phi and omega scans'
_diffrn_radiation_monochromator graphite
_diffrn_radiation_source 'fine-focus sealed tube'
_diffrn_radiation_type MoK\a
_diffrn_radiation_wavelength 0.71073
_diffrn_reflns_av_R_equivalents 0.0619
_diffrn_reflns_av_unetI/netI 0.0955
_diffrn_reflns_limit_h_max 22
_diffrn_reflns_limit_h_min -23
_diffrn_reflns_limit_k_max 30
_diffrn_reflns_limit_k_min -27
_diffrn_reflns_limit_l_max 30
_diffrn_reflns_limit_l_min -30
_diffrn_reflns_number 91534
_diffrn_reflns_theta_full 28.31
_diffrn_reflns_theta_max 28.31
_diffrn_reflns_theta_min 0.93
_exptl_absorpt_coefficient_mu 6.267
_exptl_absorpt_correction_T_max 0.8849
_exptl_absorpt_correction_T_min 0.3984
_exptl_absorpt_correction_type empirical
_exptl_absorpt_process_details SADABS
_exptl_crystal_colour yellow
_exptl_crystal_density_diffrn 2.007
_exptl_crystal_density_meas 0
_exptl_crystal_density_method 'not measured'
_exptl_crystal_description plate
_exptl_crystal_F_000 4728
_exptl_crystal_size_max 0.18
_exptl_crystal_size_mid 0.09
_exptl_crystal_size_min 0.02
_refine_diff_density_max 3.874
_refine_diff_density_min -1.504
_refine_diff_density_rms 0.450
_refine_ls_extinction_method none
_refine_ls_goodness_of_fit_ref 1.044
_refine_ls_hydrogen_treatment mixed
_refine_ls_matrix_type full
_refine_ls_number_parameters 1805
_refine_ls_number_reflns 41089
_refine_ls_number_restraints 0
_refine_ls_restrained_S_all 1.044
_refine_ls_R_factor_all 0.0877
_refine_ls_R_factor_gt 0.0544
_refine_ls_shift/su_max 0.032
_refine_ls_shift/su_mean 0.000
_refine_ls_structure_factor_coef Fsqd
_refine_ls_weighting_details 'calc w=1/[\s^2^(Fo^2^)+(0.0816P)^2^+5.4718P] where P=(Fo^2^+2Fc^2^)/3'
_refine_ls_weighting_scheme calc
_refine_ls_wR_factor_gt 0.1440
_refine_ls_wR_factor_ref 0.1638
_reflns_number_gt 29048
_reflns_number_total 41089
_reflns_threshold_expression >2sigma(I)
_cod_data_source_file c3dt51412a.txt
_cod_data_source_block ty032sp-1
_cod_depositor_comments
;
The following automatic conversions were performed:

'_symmetry_cell_setting' value 'Triclinic' changed to 'triclinic'
according to /home/saulius/struct/CIF-dictionaries/cif_core.dic
dictionary named 'cif_core.dic' version 2.4.2 from 2011-04-26.

Automatic conversion script
Id: cif_fix_values 1891 2012-01-12 08:04:46Z andrius 
;
_cod_original_cell_volume 8348.5(12)
_cod_original_sg_symbol_H-M P-1
_cod_database_code 7021799

loop_
_symmetry_equiv_pos_as_xyz
'x, y, z'
'-x, -y, -z'

loop_
_atom_site_label
_atom_site_type_symbol
_atom_site_fract_x
_atom_site_fract_y
_atom_site_fract_z
_atom_site_U_iso_or_equiv
_atom_site_adp_type
_atom_site_occupancy
_atom_site_symmetry_multiplicity
_atom_site_calc_flag
_atom_site_refinement_flags
Au3 Au 0.49946(2) 0.029245(17) 0.587684(16) 0.01644(8) Uani 1 1 d .
Au4 Au 0.45550(2) 0.094829(17) 0.463672(16) 0.01671(8) Uani 1 1 d .
Au2 Au 0.91644(2) 0.430603(18) 0.548813(18) 0.02119(9) Uani 1 1 d .
Au1 Au 1.03729(2) 0.486112(17) 0.588140(17) 0.02040(9) Uani 1 1 d .
Au6 Au 0.91396(2) 0.073491(18) -0.054331(16) 0.01992(9) Uani 1 1 d .
Au5 Au 1.06903(2) 0.072395(18) 0.001961(16) 0.01974(9) Uani 1 1 d .
Mo3 Mo 0.28295(4) 0.03017(4) 0.68447(4) 0.01540(16) Uani 1 1 d .
Mo8 Mo 0.21886(5) 0.12669(4) 0.55291(3) 0.01648(17) Uani 1 1 d .
Mo1 Mo 0.08186(5) 0.01800(4) 0.77036(4) 0.01774(17) Uani 1 1 d .
Mo9 Mo 0.02280(5) 0.08982(4) 0.63097(4) 0.01716(17) Uani 1 1 d .
Mo7 Mo 0.33935(5) 0.17273(4) 0.63237(4) 0.01784(17) Uani 1 1 d .
Mo4 Mo -0.06087(5) 0.14807(4) 0.75750(4) 0.01859(17) Uani 1 1 d .
Mo10 Mo -0.00257(5) 0.30253(4) 0.69970(4) 0.02101(18) Uani 1 1 d .
Mo11 Mo 0.18302(5) 0.31255(4) 0.61996(4) 0.02001(18) Uani 1 1 d .
Mo2 Mo 0.22650(5) 0.08409(4) 0.82922(4) 0.01789(17) Uani 1 1 d .
Mo5 Mo 0.06807(5) 0.20180(4) 0.84141(4) 0.01943(18) Uani 1 1 d .
Mo12 Mo 0.04823(5) 0.25280(4) 0.56484(4) 0.01825(17) Uani 1 1 d .
Mo6 Mo 0.25024(5) 0.23470(4) 0.77048(4) 0.02023(18) Uani 1 1 d .
P7 P 0.13844(13) 0.16464(11) 0.69608(10) 0.0149(5) Uani 1 1 d .
P1 P 1.02161(15) 0.54733(12) 0.65377(12) 0.0215(5) Uani 1 1 d .
P3 P 0.58582(14) 0.04382(12) 0.64202(11) 0.0188(5) Uani 1 1 d .
P4 P 0.50626(14) 0.16977(12) 0.39568(11) 0.0179(5) Uani 1 1 d .
P5 P 1.09507(16) 0.12825(13) 0.06168(11) 0.0222(5) Uani 1 1 d .
P6 P 0.78743(15) 0.12006(13) -0.04694(11) 0.0232(6) Uani 1 1 d .
P2 P 0.78843(15) 0.43006(13) 0.58235(13) 0.0231(6) Uani 1 1 d .
O26 O 0.1227(4) 0.0880(3) 0.5904(3) 0.0190(14) Uani 1 1 d .
F12 F 0.4280(3) 0.4014(3) 0.4881(3) 0.0326(15) Uani 1 1 d .
O2 O 0.4181(4) 0.0231(3) 0.5321(3) 0.0188(14) Uani 1 1 d .
O8 O 0.2802(4) 0.0556(3) 0.7634(3) 0.0187(14) Uani 1 1 d .
O25 O 0.3088(4) 0.1563(3) 0.5568(3) 0.0217(15) Uani 1 1 d .
O32 O 0.1496(4) 0.1995(3) 0.5404(3) 0.0202(14) Uani 1 1 d .
O10 O -0.0161(4) 0.0602(3) 0.7955(3) 0.0251(16) Uani 1 1 d .
O7 O 0.1385(4) 0.0435(3) 0.8191(3) 0.0202(14) Uani 1 1 d .
O13 O 0.3622(4) 0.0884(3) 0.6587(3) 0.0203(14) Uani 1 1 d .
O20 O 0.2387(4) 0.1081(3) 0.4846(3) 0.0261(16) Uani 1 1 d .
O24 O 0.3191(4) 0.1943(3) 0.7061(3) 0.0230(15) Uani 1 1 d .
O3 O 1.0333(4) 0.0322(3) -0.0599(3) 0.0210(15) Uani 1 1 d .
O35 O 0.1250(4) 0.3108(3) 0.5587(3) 0.0234(15) Uani 1 1 d .
O29 O 0.0345(4) 0.2718(3) 0.7744(3) 0.0245(15) Uani 1 1 d .
O41 O 0.1606(4) 0.1694(3) 0.7569(3) 0.0208(14) Uani 1 1 d .
O18 O 0.3156(4) 0.2696(3) 0.7919(3) 0.0280(16) Uani 1 1 d .
O15 O 0.0423(4) 0.0204(3) 0.6929(3) 0.0216(15) Uani 1 1 d .
O42 O 0.2128(3) 0.1358(3) 0.6584(3) 0.0159(13) Uani 1 1 d .
O28 O -0.0552(4) 0.2273(3) 0.7208(3) 0.0222(15) Uani 1 1 d .
O9 O 0.1877(4) 0.0075(3) 0.7169(3) 0.0201(14) Uani 1 1 d .
O23 O 0.1619(4) 0.2454(3) 0.8276(3) 0.0238(15) Uani 1 1 d .
O14 O 0.2717(4) 0.0462(3) 0.6023(3) 0.0189(14) Uani 1 1 d .
O12 O 0.2786(4) 0.1494(3) 0.8213(3) 0.0205(14) Uani 1 1 d .
O16 O -0.1532(4) 0.1499(4) 0.7946(3) 0.0246(16) Uani 1 1 d .
O31 O 0.2664(4) 0.2528(3) 0.6051(3) 0.0207(14) Uani 1 1 d .
O33 O 0.0083(4) 0.1813(3) 0.5940(3) 0.0203(14) Uani 1 1 d .
O30 O 0.2102(4) 0.2912(3) 0.7048(3) 0.0243(15) Uani 1 1 d .
O39 O 0.0116(4) 0.2821(3) 0.4976(3) 0.0270(16) Uani 1 1 d .
O19 O 0.4286(4) 0.1928(3) 0.6025(3) 0.0215(15) Uani 1 1 d .
O6 O 0.3486(4) -0.0356(3) 0.6947(3) 0.0216(15) Uani 1 1 d .
O40 O 0.0744(4) 0.1235(3) 0.7087(3) 0.0180(14) Uani 1 1 d .
O1 O 1.0377(4) 0.4322(3) 0.5257(3) 0.0209(14) Uani 1 1 d .
O22 O -0.0029(4) 0.1632(3) 0.8208(3) 0.0238(15) Uani 1 1 d .
O43 O 0.1073(4) 0.2293(3) 0.6602(3) 0.0202(14) Uani 1 1 d .
O37 O -0.0796(4) 0.3579(3) 0.7142(3) 0.0284(17) Uani 1 1 d .
O34 O 0.0775(4) 0.3473(3) 0.6632(3) 0.0248(15) Uani 1 1 d .
O36 O -0.0185(4) 0.2994(3) 0.6154(3) 0.0259(16) Uani 1 1 d .
O27 O -0.0685(4) 0.1198(3) 0.6894(3) 0.0227(15) Uani 1 1 d .
O4 O 0.0766(4) -0.0555(3) 0.8065(3) 0.0249(16) Uani 1 1 d .
F8 F 0.4444(4) 0.1511(4) 0.8561(3) 0.059(2) Uani 1 1 d .
O38 O 0.2193(4) 0.3792(3) 0.5920(3) 0.0271(16) Uani 1 1 d .
O5 O 0.2652(4) 0.0334(3) 0.8890(3) 0.0236(15) Uani 1 1 d .
F11 F 0.4059(6) 0.2220(4) 0.1494(4) 0.074(3) Uani 1 1 d .
O11 O 0.1346(4) 0.1315(3) 0.8747(3) 0.0222(15) Uani 1 1 d .
O21 O -0.0262(4) 0.0662(3) 0.5852(3) 0.0237(15) Uani 1 1 d .
F7 F 0.8016(4) 0.2094(3) 0.4890(4) 0.056(2) Uani 1 1 d .
O17 O 0.0207(4) 0.2263(4) 0.9041(3) 0.0309(17) Uani 1 1 d .
F14 F 1.4021(5) 0.2169(5) -0.0193(4) 0.074(3) Uani 1 1 d .
F6 F 0.7250(5) 0.1809(3) 0.7102(4) 0.056(2) Uani 1 1 d .
F5 F 0.6707(6) 0.6030(4) 0.7478(4) 0.065(3) Uani 1 1 d .
C85 C 1.0171(7) 0.1935(5) 0.0578(5) 0.032(3) Uani 1 1 d .
C61 C 0.4710(6) 0.1875(4) 0.3213(4) 0.020(2) Uani 1 1 d .
C108 C 0.7856(6) 0.0981(5) 0.0797(4) 0.023(2) Uani 1 1 d .
H108 H 0.8352 0.0716 0.0740 0.027 Uiso 1 1 calc R
C97 C 0.7224(6) 0.0779(5) -0.0702(4) 0.023(2) Uani 1 1 d .
C50 C 0.6653(6) -0.0397(4) 0.7354(4) 0.020(2) Uani 1 1 d .
H50 H 0.6442 -0.0105 0.7603 0.024 Uiso 1 1 calc R
C43 C 0.5413(6) 0.0788(5) 0.7052(4) 0.024(2) Uani 1 1 d .
C13 C 0.9407(6) 0.6092(5) 0.6384(5) 0.025(2) Uani 1 1 d .
F16 F 0.7541(6) 0.3816(4) -0.1796(4) 0.077(3) Uani 1 1 d .
C37 C 0.6531(6) 0.0933(5) 0.5951(5) 0.024(2) Uani 1 1 d .
F15 F 0.8320(6) 0.3405(4) 0.0391(5) 0.080(3) Uani 1 1 d .
C18 C 0.8852(6) 0.6060(5) 0.6018(5) 0.025(2) Uani 1 1 d .
H18 H 0.8913 0.5706 0.5847 0.031 Uiso 1 1 calc R
C46 C 0.4750(7) 0.1280(6) 0.8059(6) 0.039(3) Uani 1 1 d .
C54 C 0.6798(6) -0.0702(5) 0.6398(5) 0.022(2) Uani 1 1 d .
H54 H 0.6675 -0.0625 0.5991 0.027 Uiso 1 1 calc R
F2 F 1.3049(5) 0.6618(4) 0.6358(5) 0.071(3) Uani 1 1 d .
C19 C 0.7223(6) 0.4504(5) 0.5239(5) 0.027(2) Uani 1 1 d .
C60 C 0.6550(6) 0.1796(5) 0.3264(5) 0.031(3) Uani 1 1 d .
H60 H 0.6272 0.2095 0.2966 0.038 Uiso 1 1 calc R
C55 C 0.6132(6) 0.1510(4) 0.3799(4) 0.020(2) Uani 1 1 d .
C67 C 0.4842(6) 0.2415(4) 0.4225(4) 0.019(2) Uani 1 1 d .
C20 C 0.7444(6) 0.4868(5) 0.4657(5) 0.026(2) Uani 1 1 d .
H20 H 0.7947 0.5000 0.4567 0.031 Uiso 1 1 calc R
C42 C 0.7353(6) 0.0762(5) 0.5949(5) 0.027(2) Uani 1 1 d .
H42 H 0.7567 0.0382 0.6200 0.032 Uiso 1 1 calc R
C98 C 0.7010(6) 0.0912(5) -0.1280(4) 0.024(2) Uani 1 1 d .
H98 H 0.7171 0.1260 -0.1570 0.029 Uiso 1 1 calc R
C31 C 0.7709(5) 0.3538(5) 0.6248(4) 0.022(2) Uani 1 1 d .
C72 C 0.4131(6) 0.2531(5) 0.4614(4) 0.021(2) Uani 1 1 d .
H72 H 0.3775 0.2241 0.4722 0.026 Uiso 1 1 calc R
C49 C 0.6484(5) -0.0268(5) 0.6757(5) 0.022(2) Uani 1 1 d .
C48 C 0.4874(6) 0.0493(5) 0.7502(5) 0.028(2) Uani 1 1 d .
H48 H 0.4721 0.0131 0.7448 0.034 Uiso 1 1 calc R
C71 C 0.3946(6) 0.3067(5) 0.4843(5) 0.026(2) Uani 1 1 d .
H71 H 0.3474 0.3142 0.5116 0.031 Uiso 1 1 calc R
C44 C 0.5580(6) 0.1351(5) 0.7111(5) 0.030(2) Uani 1 1 d .
H44 H 0.5930 0.1563 0.6799 0.035 Uiso 1 1 calc R
C38 C 0.6222(6) 0.1508(5) 0.5595(5) 0.025(2) Uani 1 1 d .
H38 H 0.5661 0.1632 0.5607 0.030 Uiso 1 1 calc R
C62 C 0.4868(6) 0.1419(5) 0.2884(5) 0.024(2) Uani 1 1 d .
H62 H 0.5136 0.1020 0.3057 0.029 Uiso 1 1 calc R
C25 C 0.7504(6) 0.4827(5) 0.6327(5) 0.026(2) Uani 1 1 d .
C70 C 0.4454(6) 0.3479(5) 0.4667(5) 0.027(2) Uani 1 1 d .
C34 C 0.7410(8) 0.2385(6) 0.6811(6) 0.039(3) Uani 1 1 d .
C56 C 0.6548(6) 0.1058(5) 0.4214(5) 0.025(2) Uani 1 1 d .
H56 H 0.6268 0.0859 0.4582 0.030 Uiso 1 1 calc R
C73 C 1.0987(6) 0.0934(5) 0.1418(4) 0.024(2) Uani 1 1 d .
C24 C 0.6479(6) 0.4317(5) 0.5354(5) 0.030(2) Uani 1 1 d .
H24 H 0.6326 0.4070 0.5743 0.035 Uiso 1 1 calc R
C30 C 0.7867(7) 0.4776(5) 0.6850(5) 0.032(3) Uani 1 1 d .
H30 H 0.8314 0.4459 0.6933 0.039 Uiso 1 1 calc R
C68 C 0.5360(6) 0.2851(5) 0.4054(5) 0.026(2) Uani 1 1 d .
H68 H 0.5837 0.2775 0.3786 0.031 Uiso 1 1 calc R
F1 F 0.9488(7) 0.4064(5) 0.9062(4) 0.096(4) Uani 1 1 d .
C102 C 0.6987(7) 0.0277(6) -0.0277(5) 0.035(3) Uani 1 1 d .
H102 H 0.7112 0.0193 0.0130 0.041 Uiso 1 1 calc R
C92 C 0.8367(7) 0.2299(6) -0.0989(5) 0.037(3) Uani 1 1 d .
H92 H 0.8849 0.2083 -0.0836 0.044 Uiso 1 1 calc R
C100 C 0.6348(7) 0.0046(6) -0.1020(5) 0.035(3) Uani 1 1 d .
C32 C 0.7151(7) 0.3463(6) 0.6780(6) 0.038(3) Uani 1 1 d .
H32 H 0.6885 0.3808 0.6949 0.046 Uiso 1 1 calc R
C74 C 1.1388(6) 0.0324(5) 0.1581(5) 0.025(2) Uani 1 1 d .
H74 H 1.1590 0.0093 0.1273 0.030 Uiso 1 1 calc R
C103 C 0.7454(6) 0.1269(6) 0.0306(5) 0.030(3) Uani 1 1 d .
C40 C 0.7522(6) 0.1709(5) 0.5246(5) 0.031(2) Uani 1 1 d .
C69 C 0.5180(7) 0.3388(5) 0.4271(5) 0.033(3) Uani 1 1 d .
H69 H 0.5527 0.3685 0.4162 0.039 Uiso 1 1 calc R
C12 C 1.1272(6) 0.6271(5) 0.6008(5) 0.033(3) Uani 1 1 d .
H12 H 1.0961 0.6392 0.5678 0.040 Uiso 1 1 calc R
C29 C 0.7602(8) 0.5166(6) 0.7245(5) 0.038(3) Uani 1 1 d .
H29 H 0.7847 0.5121 0.7602 0.045 Uiso 1 1 calc R
C83 C 1.2950(7) 0.1824(6) -0.0442(6) 0.040(3) Uani 1 1 d .
H83 H 1.3178 0.1873 -0.0859 0.048 Uiso 1 1 calc R
C99 C 0.6563(6) 0.0553(5) -0.1452(5) 0.028(2) Uani 1 1 d .
H99 H 0.6410 0.0651 -0.1852 0.033 Uiso 1 1 calc R
C80 C 1.2267(7) 0.1731(6) 0.0771(5) 0.040(3) Uani 1 1 d .
H80 H 1.2033 0.1706 0.1185 0.047 Uiso 1 1 calc R
C23 C 0.5968(7) 0.4478(6) 0.4927(6) 0.040(3) Uani 1 1 d .
H23 H 0.5458 0.4358 0.5015 0.048 Uiso 1 1 calc R
C22 C 0.6209(7) 0.4816(6) 0.4372(5) 0.034(3) Uani 1 1 d .
C47 C 0.4556(6) 0.0717(7) 0.8029(5) 0.039(3) Uani 1 1 d .
H47 H 0.4224 0.0500 0.8350 0.047 Uiso 1 1 calc R
C28 C 0.6964(8) 0.5627(6) 0.7103(6) 0.045(3) Uani 1 1 d .
C66 C 0.4310(8) 0.2451(5) 0.2969(6) 0.042(3) Uani 1 1 d .
H66 H 0.4196 0.2765 0.3198 0.051 Uiso 1 1 calc R
C7 C 1.1066(6) 0.5837(5) 0.6514(5) 0.024(2) Uani 1 1 d .
C1 C 0.9995(6) 0.5061(5) 0.7321(5) 0.028(2) Uani 1 1 d .
C91 C 0.7739(6) 0.1999(5) -0.0894(5) 0.027(2) Uani 1 1 d .
C8 C 1.1543(7) 0.5664(6) 0.6983(6) 0.043(3) Uani 1 1 d .
H8 H 1.1408 0.5362 0.7338 0.051 Uiso 1 1 calc R
C95 C 0.6937(8) 0.2918(6) -0.1401(6) 0.047(3) Uani 1 1 d .
H95 H 0.6445 0.3133 -0.1536 0.056 Uiso 1 1 calc R
C79 C 1.1877(6) 0.1560(5) 0.0369(5) 0.025(2) Uani 1 1 d .
C41 C 0.7867(6) 0.1152(5) 0.5578(5) 0.032(3) Uani 1 1 d .
H41 H 0.8429 0.1035 0.5557 0.038 Uiso 1 1 calc R
C64 C 0.4266(9) 0.2104(6) 0.2080(5) 0.044(3) Uani 1 1 d .
C51 C 0.7120(7) -0.0939(5) 0.7591(5) 0.029(2) Uani 1 1 d .
H51 H 0.7229 -0.1028 0.8003 0.035 Uiso 1 1 calc R
C96 C 0.7015(7) 0.2306(6) -0.1107(5) 0.036(3) Uani 1 1 d .
H96 H 0.6581 0.2090 -0.1048 0.044 Uiso 1 1 calc R
C82 C 1.3305(7) 0.1967(6) -0.0012(6) 0.042(3) Uani 1 1 d .
C3 C 1.0170(13) 0.4100(7) 0.8079(6) 0.076(6) Uani 1 1 d .
H3 H 1.0404 0.3677 0.8194 0.091 Uiso 1 1 calc R
C35 C 0.7962(7) 0.2444(6) 0.6320(6) 0.040(3) Uani 1 1 d .
H35 H 0.8244 0.2091 0.6173 0.048 Uiso 1 1 calc R
C93 C 0.8328(8) 0.2923(6) -0.1308(6) 0.049(4) Uani 1 1 d .
H93 H 0.8777 0.3126 -0.1388 0.059 Uiso 1 1 calc R
C36 C 0.8114(6) 0.3032(5) 0.6029(5) 0.028(2) Uani 1 1 d .
H36 H 0.8501 0.3084 0.5678 0.034 Uiso 1 1 calc R
C84 C 1.2232(6) 0.1602(6) -0.0233(5) 0.032(3) Uani 1 1 d .
H84 H 1.1979 0.1476 -0.0511 0.039 Uiso 1 1 calc R
C90 C 0.9386(7) 0.1851(6) 0.0736(6) 0.044(3) Uani 1 1 d .
H90 H 0.9276 0.1442 0.0883 0.053 Uiso 1 1 calc R
C81 C 1.2998(8) 0.1941(7) 0.0581(6) 0.054(4) Uani 1 1 d .
H81 H 1.3265 0.2059 0.0856 0.065 Uiso 1 1 calc R
C86 C 1.0324(8) 0.2551(6) 0.0374(5) 0.041(3) Uani 1 1 d .
H86 H 1.0859 0.2622 0.0281 0.050 Uiso 1 1 calc R
C39 C 0.6719(6) 0.1896(5) 0.5229(5) 0.031(3) Uani 1 1 d .
H39 H 0.6513 0.2277 0.4976 0.038 Uiso 1 1 calc R
C14 C 0.9300(7) 0.6634(5) 0.6609(5) 0.032(3) Uani 1 1 d .
H14 H 0.9664 0.6672 0.6862 0.038 Uiso 1 1 calc R
C6 C 0.9476(9) 0.5330(8) 0.7747(6) 0.061(5) Uani 1 1 d .
H6 H 0.9226 0.5748 0.7625 0.073 Uiso 1 1 calc R
C94 C 0.7602(10) 0.3223(6) -0.1499(6) 0.051(4) Uani 1 1 d .
C27 C 0.6602(9) 0.5721(8) 0.6600(7) 0.065(5) Uani 1 1 d .
H27 H 0.6177 0.6056 0.6512 0.078 Uiso 1 1 calc R
C2 C 1.0323(10) 0.4452(7) 0.7479(6) 0.061(4) Uani 1 1 d .
H2 H 1.0662 0.4259 0.7178 0.073 Uiso 1 1 calc R
C26 C 0.6879(8) 0.5302(6) 0.6207(6) 0.046(3) Uani 1 1 d .
H26 H 0.6628 0.5352 0.5853 0.055 Uiso 1 1 calc R
C45 C 0.5243(7) 0.1610(6) 0.7619(6) 0.037(3) Uani 1 1 d .
H45 H 0.5350 0.1995 0.7656 0.044 Uiso 1 1 calc R
C65 C 0.4074(10) 0.2576(6) 0.2401(7) 0.060(4) Uani 1 1 d .
H65 H 0.3789 0.2970 0.2231 0.072 Uiso 1 1 calc R
C10 C 1.2400(7) 0.6356(7) 0.6415(7) 0.048(4) Uani 1 1 d .
C33 C 0.6997(8) 0.2852(7) 0.7056(6) 0.049(4) Uani 1 1 d .
H33 H 0.6610 0.2781 0.7405 0.059 Uiso 1 1 calc R
C88 C 0.8916(9) 0.2926(7) 0.0473(7) 0.054(4) Uani 1 1 d .
C87 C 0.9702(10) 0.3053(6) 0.0309(6) 0.054(4) Uani 1 1 d .
H87 H 0.9802 0.3465 0.0161 0.065 Uiso 1 1 calc R
C9 C 1.2209(7) 0.5926(7) 0.6940(7) 0.048(4) Uani 1 1 d .
H9 H 1.2530 0.5813 0.7264 0.058 Uiso 1 1 calc R
C104 C 0.6702(9) 0.1648(9) 0.0397(6) 0.080(6) Uani 1 1 d .
H104 H 0.6419 0.1843 0.0057 0.096 Uiso 1 1 calc R
C105 C 0.6379(9) 0.1737(9) 0.0974(6) 0.077(6) Uani 1 1 d .
H105 H 0.5874 0.1986 0.1042 0.092 Uiso 1 1 calc R
C89 C 0.8744(9) 0.2349(7) 0.0687(7) 0.057(4) Uani 1 1 d .
H89 H 0.8209 0.2282 0.0802 0.068 Uiso 1 1 calc R
C4 C 0.9646(12) 0.4415(8) 0.8505(6) 0.068(5) Uani 1 1 d .
C5 C 0.9298(11) 0.5015(10) 0.8355(7) 0.082(6) Uani 1 1 d .
H5 H 0.8950 0.5214 0.8647 0.099 Uiso 1 1 calc R
O2S O 0.1060(4) 0.0372(4) 0.4629(3) 0.0307(19) Uani 1 1 d .
H2S H 0.1296 0.0471 0.4876 0.046 Uiso 1 1 calc R
F9 F 0.7890(4) -0.1894(3) 0.7458(3) 0.0460(18) Uani 1 1 d .
F17 F 0.5912(4) -0.0313(3) -0.1175(3) 0.0470(18) Uani 1 1 d .
F18 F 0.6517(4) 0.1549(4) 0.2020(3) 0.053(2) Uani 1 1 d .
F4 F 0.5706(5) 0.4982(4) 0.3940(4) 0.054(2) Uani 1 1 d .
C52 C 0.7427(6) -0.1351(5) 0.7225(5) 0.028(2) Uani 1 1 d .
C63 C 0.4644(6) 0.1530(5) 0.2309(5) 0.028(2) Uani 1 1 d .
H63 H 0.4751 0.1215 0.2081 0.034 Uiso 1 1 calc R
C17 C 0.8198(6) 0.6545(5) 0.5895(5) 0.027(2) Uani 1 1 d .
H17 H 0.7811 0.6515 0.5656 0.032 Uiso 1 1 calc R
C107 C 0.7537(6) 0.1076(5) 0.1386(5) 0.031(2) Uani 1 1 d .
H107 H 0.7816 0.0886 0.1729 0.037 Uiso 1 1 calc R
C76 C 1.1179(6) 0.0384(5) 0.2618(4) 0.023(2) Uani 1 1 d .
C106 C 0.6823(7) 0.1446(6) 0.1450(5) 0.039(3) Uani 1 1 d .
C53 C 0.7285(7) -0.1242(5) 0.6628(5) 0.031(2) Uani 1 1 d .
H53 H 0.7517 -0.1532 0.6380 0.037 Uiso 1 1 calc R
C57 C 0.7370(7) 0.0891(6) 0.4100(6) 0.036(3) Uani 1 1 d .
H57 H 0.7654 0.0567 0.4376 0.043 Uiso 1 1 calc R
C77 C 1.0748(6) 0.0973(5) 0.2483(5) 0.030(2) Uani 1 1 d .
H77 H 1.0506 0.1184 0.2800 0.036 Uiso 1 1 calc R
C16 C 0.8141(7) 0.7055(5) 0.6132(5) 0.032(3) Uani 1 1 d .
C78 C 1.0674(7) 0.1249(6) 0.1878(5) 0.031(3) Uani 1 1 d .
H78 H 1.0403 0.1664 0.1777 0.038 Uiso 1 1 calc R
C21 C 0.6937(7) 0.5028(5) 0.4224(6) 0.034(3) Uani 1 1 d .
H21 H 0.7075 0.5278 0.3833 0.041 Uiso 1 1 calc R
C59 C 0.7382(7) 0.1647(6) 0.3162(6) 0.044(3) Uani 1 1 d .
H59 H 0.7672 0.1853 0.2804 0.052 Uiso 1 1 calc R
C15 C 0.8667(7) 0.7119(6) 0.6468(6) 0.042(3) Uani 1 1 d .
H15 H 0.8615 0.7490 0.6610 0.051 Uiso 1 1 calc R
C75 C 1.1491(6) 0.0057(5) 0.2181(5) 0.027(2) Uani 1 1 d .
H75 H 1.1778 -0.0351 0.2288 0.033 Uiso 1 1 calc R
C3S C 0.0170(11) 0.1565(5) 0.4164(8) 0.054(5) Uani 1 1 d .
H3S1 H -0.0137 0.1743 0.4503 0.082 Uiso 1 1 calc R
H3S2 H -0.0151 0.1657 0.3825 0.082 Uiso 1 1 calc R
H3S3 H 0.0658 0.1743 0.4024 0.082 Uiso 1 1 calc R
C58 C 0.7760(6) 0.1209(6) 0.3577(6) 0.040(3) Uani 1 1 d .
C101 C 0.6572(8) -0.0101(6) -0.0444(5) 0.043(3) Uani 1 1 d .
H101 H 0.6440 -0.0463 -0.0162 0.051 Uiso 1 1 calc R
C11 C 1.1945(8) 0.6536(6) 0.5979(7) 0.050(4) Uani 1 1 d .
H11 H 1.2073 0.6853 0.5635 0.060 Uiso 1 1 calc R
C4S C 0.034(2) 0.101(3) 0.4337(10) 0.31(3) Uani 1 1 d .
H4S1 H 0.0239 0.0872 0.3979 0.370 Uiso 1 1 calc R
H4S2 H -0.0124 0.0928 0.4646 0.370 Uiso 1 1 calc R
F13 F 1.1272(4) 0.0128(3) 0.3208(3) 0.0347(15) Uani 1 1 d .
F3 F 0.7520(4) 0.7510(3) 0.6007(4) 0.0488(19) Uani 1 1 d .
F10 F 0.8568(4) 0.1046(4) 0.3478(4) 0.060(2) Uani 1 1 d .
O1S O 0.5245(13) 0.3048(9) 0.6165(8) 0.163(9) Uani 1 1 d .
H1S H 0.5546 0.2919 0.6440 0.244 Uiso 1 1 calc R
C1S C 0.4337(11) 0.3584(7) 0.7004(8) 0.073(5) Uani 1 1 d .
H1S1 H 0.4566 0.3273 0.7340 0.110 Uiso 1 1 calc R
H1S2 H 0.3812 0.3789 0.7158 0.110 Uiso 1 1 calc R
H1S3 H 0.4689 0.3891 0.6838 0.110 Uiso 1 1 calc R
C2S C 0.4252(15) 0.3271(13) 0.6503(11) 0.147(13) Uani 1 1 d .
H2S1 H 0.3933 0.3561 0.6196 0.177 Uiso 1 1 calc R
H2S2 H 0.3990 0.2904 0.6677 0.177 Uiso 1 1 calc R

loop_
_atom_site_aniso_label
_atom_site_aniso_U_11
_atom_site_aniso_U_22
_atom_site_aniso_U_33
_atom_site_aniso_U_23
_atom_site_aniso_U_13
_atom_site_aniso_U_12
Au3 0.01491(16) 0.01819(19) 0.01606(17) -0.00371(13) -0.00208(13) -0.00231(14)
Au4 0.01776(17) 0.01491(18) 0.01686(17) -0.00180(13) -0.00205(13) -0.00346(14)
Au2 0.01920(18) 0.01616(19) 0.0273(2) -0.00357(15) -0.00420(15) -0.00119(15)
Au1 0.02018(18) 0.01567(19) 0.02386(19) -0.00161(14) -0.00346(15) -0.00228(15)
Au6 0.01981(18) 0.0226(2) 0.01638(17) -0.00432(14) -0.00302(14) -0.00067(15)
Au5 0.02237(19) 0.0210(2) 0.01561(17) -0.00327(14) -0.00450(14) -0.00210(15)
Mo3 0.0145(4) 0.0146(4) 0.0153(4) -0.0017(3) -0.0017(3) -0.0005(3)
Mo8 0.0147(4) 0.0200(4) 0.0129(4) -0.0025(3) -0.0001(3) -0.0014(3)
Mo1 0.0191(4) 0.0195(4) 0.0135(4) -0.0012(3) -0.0014(3) -0.0042(3)
Mo9 0.0150(4) 0.0223(4) 0.0147(4) -0.0048(3) -0.0028(3) -0.0024(3)
Mo7 0.0131(4) 0.0204(4) 0.0175(4) -0.0006(3) -0.0015(3) -0.0017(3)
Mo4 0.0144(4) 0.0257(5) 0.0137(4) -0.0035(3) 0.0003(3) -0.0014(3)
Mo10 0.0188(4) 0.0194(4) 0.0223(4) -0.0049(3) -0.0027(3) 0.0030(3)
Mo11 0.0196(4) 0.0149(4) 0.0224(4) -0.0002(3) -0.0023(3) -0.0005(3)
Mo2 0.0180(4) 0.0212(4) 0.0137(4) -0.0013(3) -0.0040(3) -0.0030(3)
Mo5 0.0201(4) 0.0235(5) 0.0147(4) -0.0065(3) -0.0011(3) -0.0018(3)
Mo12 0.0164(4) 0.0196(4) 0.0155(4) 0.0004(3) -0.0030(3) 0.0002(3)
Mo6 0.0208(4) 0.0205(5) 0.0212(4) -0.0064(3) -0.0047(3) -0.0036(3)
P7 0.0148(11) 0.0164(12) 0.0128(11) -0.0030(9) -0.0016(9) -0.0013(9)
P1 0.0246(13) 0.0172(13) 0.0223(13) -0.0008(10) -0.0044(10) -0.0057(10)
P3 0.0178(12) 0.0217(13) 0.0169(11) -0.0054(10) -0.0027(9) -0.0015(10)
P4 0.0206(12) 0.0167(13) 0.0166(11) -0.0027(9) -0.0018(9) -0.0055(10)
P5 0.0270(13) 0.0227(14) 0.0166(12) -0.0033(10) -0.0051(10) -0.0026(11)
P6 0.0210(13) 0.0301(15) 0.0175(12) -0.0071(11) -0.0034(10) 0.0012(11)
P2 0.0194(12) 0.0197(14) 0.0306(14) -0.0057(11) -0.0037(11) -0.0037(10)
O26 0.018(3) 0.020(4) 0.022(3) -0.008(3) -0.002(3) -0.004(3)
F12 0.026(3) 0.032(4) 0.046(4) -0.024(3) -0.007(3) 0.002(3)
O2 0.021(3) 0.017(4) 0.019(3) -0.001(3) -0.004(3) -0.006(3)
O8 0.016(3) 0.025(4) 0.019(3) -0.010(3) -0.004(3) -0.005(3)
O25 0.020(3) 0.025(4) 0.016(3) 0.002(3) -0.002(3) -0.004(3)
O32 0.018(3) 0.019(4) 0.023(3) -0.004(3) -0.001(3) -0.003(3)
O10 0.028(4) 0.030(4) 0.018(3) -0.003(3) -0.003(3) -0.009(3)
O7 0.015(3) 0.028(4) 0.018(3) -0.006(3) 0.000(3) -0.006(3)
O13 0.018(3) 0.019(4) 0.025(4) -0.006(3) -0.002(3) -0.004(3)
O20 0.026(4) 0.028(4) 0.019(3) -0.003(3) 0.004(3) -0.002(3)
O24 0.020(3) 0.023(4) 0.027(4) -0.005(3) -0.007(3) -0.003(3)
O3 0.019(3) 0.028(4) 0.016(3) -0.003(3) -0.003(3) -0.006(3)
O35 0.018(3) 0.027(4) 0.023(4) -0.004(3) -0.001(3) -0.001(3)
O29 0.026(4) 0.024(4) 0.023(4) -0.004(3) -0.010(3) 0.002(3)
O41 0.023(3) 0.021(4) 0.019(3) -0.005(3) -0.003(3) -0.005(3)
O18 0.026(4) 0.026(4) 0.036(4) -0.007(3) -0.009(3) -0.009(3)
O15 0.017(3) 0.030(4) 0.018(3) -0.004(3) -0.004(3) -0.005(3)
O42 0.013(3) 0.017(3) 0.015(3) -0.002(3) -0.001(2) 0.001(3)
O28 0.022(3) 0.026(4) 0.019(3) -0.007(3) -0.007(3) 0.000(3)
O9 0.019(3) 0.023(4) 0.021(3) -0.009(3) -0.001(3) -0.006(3)
O23 0.028(4) 0.023(4) 0.021(3) -0.005(3) -0.003(3) -0.005(3)
O14 0.022(3) 0.018(4) 0.016(3) -0.002(3) -0.005(3) -0.001(3)
O12 0.015(3) 0.025(4) 0.019(3) -0.001(3) -0.002(3) -0.001(3)
O16 0.016(3) 0.042(5) 0.015(3) -0.008(3) 0.001(3) -0.002(3)
O31 0.019(3) 0.020(4) 0.020(3) 0.000(3) -0.005(3) -0.002(3)
O33 0.015(3) 0.023(4) 0.022(3) -0.006(3) -0.003(3) 0.001(3)
O30 0.027(4) 0.020(4) 0.025(4) -0.006(3) -0.005(3) 0.000(3)
O39 0.023(4) 0.034(4) 0.017(3) 0.007(3) -0.008(3) -0.001(3)
O19 0.014(3) 0.023(4) 0.025(4) 0.000(3) -0.004(3) -0.003(3)
O6 0.019(3) 0.021(4) 0.024(4) -0.007(3) -0.006(3) 0.004(3)
O40 0.018(3) 0.023(4) 0.015(3) -0.005(3) -0.003(3) -0.005(3)
O1 0.021(3) 0.016(4) 0.023(3) 0.001(3) -0.001(3) -0.005(3)
O22 0.021(3) 0.031(4) 0.018(3) -0.004(3) -0.007(3) 0.000(3)
O43 0.020(3) 0.017(4) 0.020(3) -0.001(3) -0.003(3) 0.002(3)
O37 0.029(4) 0.020(4) 0.034(4) -0.012(3) -0.005(3) 0.009(3)
O34 0.025(4) 0.023(4) 0.025(4) -0.006(3) -0.003(3) 0.000(3)
O36 0.022(4) 0.029(4) 0.024(4) -0.004(3) -0.003(3) 0.002(3)
O27 0.019(3) 0.027(4) 0.021(3) -0.006(3) -0.003(3) 0.000(3)
O4 0.030(4) 0.021(4) 0.024(4) 0.002(3) -0.003(3) -0.013(3)
F8 0.042(4) 0.096(7) 0.046(4) -0.053(5) -0.011(3) 0.018(4)
O38 0.031(4) 0.012(4) 0.033(4) 0.001(3) -0.003(3) -0.001(3)
O5 0.026(4) 0.027(4) 0.015(3) 0.002(3) -0.005(3) -0.006(3)
F11 0.132(8) 0.055(6) 0.047(5) -0.005(4) -0.059(5) -0.014(5)
O11 0.024(3) 0.027(4) 0.015(3) -0.002(3) 0.000(3) -0.006(3)
O21 0.016(3) 0.031(4) 0.024(4) -0.006(3) -0.006(3) -0.002(3)
F7 0.036(4) 0.037(4) 0.087(6) 0.011(4) -0.001(4) -0.019(3)
O17 0.029(4) 0.038(5) 0.027(4) -0.015(3) 0.002(3) -0.001(3)
F14 0.057(5) 0.114(8) 0.066(6) -0.025(5) 0.001(4) -0.049(6)
F6 0.065(5) 0.039(4) 0.072(5) 0.014(4) -0.041(4) -0.034(4)
F5 0.091(6) 0.047(5) 0.063(5) -0.039(4) -0.024(5) 0.022(5)
C85 0.045(7) 0.032(7) 0.018(5) -0.004(4) -0.009(5) -0.004(5)
C61 0.021(5) 0.017(5) 0.023(5) -0.005(4) -0.002(4) -0.008(4)
C108 0.018(5) 0.031(6) 0.017(5) -0.006(4) -0.004(4) 0.002(4)
C97 0.017(5) 0.030(6) 0.020(5) -0.006(4) -0.011(4) 0.004(4)
C50 0.026(5) 0.013(5) 0.019(5) -0.004(4) -0.004(4) 0.001(4)
C43 0.018(5) 0.033(6) 0.020(5) -0.009(4) -0.009(4) 0.008(4)
C13 0.024(5) 0.025(6) 0.024(5) -0.006(4) 0.001(4) -0.007(4)
F16 0.106(7) 0.021(4) 0.089(7) 0.005(4) -0.009(6) 0.002(5)
C37 0.021(5) 0.026(6) 0.027(5) -0.007(4) -0.003(4) -0.005(4)
F15 0.074(6) 0.049(6) 0.104(8) -0.012(5) -0.032(6) 0.033(5)
C18 0.034(6) 0.016(5) 0.027(5) -0.004(4) -0.007(4) -0.004(4)
C46 0.031(6) 0.056(9) 0.039(7) -0.031(6) -0.018(5) 0.010(6)
C54 0.023(5) 0.022(5) 0.021(5) -0.008(4) -0.008(4) 0.005(4)
F2 0.044(5) 0.069(6) 0.115(8) -0.037(6) -0.003(5) -0.030(4)
C19 0.027(5) 0.015(5) 0.038(6) -0.007(4) 0.000(5) -0.001(4)
C60 0.031(6) 0.023(6) 0.036(6) -0.007(5) 0.009(5) -0.007(5)
C55 0.021(5) 0.013(5) 0.026(5) -0.007(4) -0.001(4) -0.001(4)
C67 0.027(5) 0.016(5) 0.011(4) -0.005(3) 0.006(4) -0.003(4)
C20 0.025(5) 0.021(6) 0.031(6) -0.001(4) -0.005(4) -0.007(4)
C42 0.014(5) 0.033(6) 0.031(6) -0.001(5) -0.011(4) 0.000(4)
C98 0.017(5) 0.035(6) 0.017(5) -0.006(4) -0.002(4) 0.002(4)
C31 0.016(4) 0.027(6) 0.024(5) -0.002(4) -0.004(4) -0.010(4)
C72 0.020(5) 0.020(5) 0.021(5) -0.004(4) 0.003(4) -0.002(4)
C49 0.015(4) 0.020(5) 0.026(5) 0.002(4) 0.001(4) 0.000(4)
C48 0.023(5) 0.036(7) 0.028(5) -0.018(5) -0.002(4) 0.003(5)
C71 0.020(5) 0.028(6) 0.029(5) -0.010(4) 0.002(4) -0.002(4)
C44 0.024(5) 0.030(6) 0.031(6) -0.007(5) -0.010(4) 0.008(5)
C38 0.022(5) 0.019(5) 0.034(6) -0.007(4) -0.005(4) 0.000(4)
C62 0.030(5) 0.015(5) 0.030(5) -0.008(4) -0.008(4) -0.004(4)
C25 0.023(5) 0.020(5) 0.031(6) 0.001(4) -0.007(4) 0.000(4)
C70 0.027(5) 0.023(6) 0.031(6) -0.015(4) -0.004(4) 0.004(4)
C34 0.046(7) 0.028(7) 0.047(7) 0.010(5) -0.030(6) -0.021(6)
C56 0.025(5) 0.013(5) 0.041(6) -0.008(4) -0.018(5) 0.000(4)
C73 0.024(5) 0.032(6) 0.016(5) -0.002(4) -0.004(4) -0.006(4)
C24 0.023(5) 0.024(6) 0.038(6) -0.002(5) -0.001(5) -0.003(4)
C30 0.033(6) 0.021(6) 0.038(6) -0.009(5) -0.006(5) 0.010(5)
C68 0.017(5) 0.021(5) 0.039(6) -0.013(5) 0.008(4) -0.003(4)
F1 0.147(10) 0.108(9) 0.027(4) 0.018(5) -0.006(5) -0.051(8)
C102 0.033(6) 0.044(7) 0.029(6) 0.005(5) -0.019(5) -0.013(5)
C92 0.029(6) 0.043(7) 0.028(6) -0.008(5) 0.004(5) 0.011(5)
C100 0.030(6) 0.033(7) 0.038(7) -0.004(5) -0.007(5) 0.002(5)
C32 0.043(7) 0.035(7) 0.040(7) -0.009(5) -0.007(6) -0.012(6)
C74 0.028(5) 0.022(6) 0.025(5) 0.002(4) -0.007(4) -0.006(4)
C103 0.027(5) 0.045(7) 0.019(5) -0.007(5) 0.000(4) -0.009(5)
C40 0.026(5) 0.026(6) 0.040(6) 0.000(5) -0.006(5) -0.008(5)
C69 0.033(6) 0.024(6) 0.043(7) -0.011(5) -0.002(5) -0.007(5)
C12 0.027(6) 0.029(6) 0.039(6) 0.003(5) -0.005(5) -0.006(5)
C29 0.050(7) 0.032(7) 0.030(6) -0.005(5) -0.012(5) -0.001(6)
C83 0.032(6) 0.042(8) 0.047(7) -0.008(6) -0.004(5) -0.011(6)
C99 0.026(5) 0.038(7) 0.017(5) -0.007(4) 0.000(4) 0.000(5)
C80 0.046(7) 0.051(8) 0.027(6) -0.006(5) -0.006(5) -0.022(6)
C23 0.039(7) 0.038(7) 0.047(7) 0.002(6) -0.018(6) -0.017(6)
C22 0.034(6) 0.033(7) 0.040(7) -0.012(5) -0.022(5) 0.001(5)
C47 0.020(5) 0.069(9) 0.024(6) -0.011(6) -0.012(4) 0.014(6)
C28 0.053(8) 0.032(7) 0.055(8) -0.026(6) -0.010(7) 0.006(6)
C66 0.074(9) 0.019(6) 0.038(7) -0.010(5) -0.029(6) 0.006(6)
C7 0.024(5) 0.019(5) 0.029(5) -0.006(4) -0.006(4) -0.002(4)
C1 0.032(6) 0.021(6) 0.034(6) 0.004(4) -0.016(5) -0.010(5)
C91 0.031(6) 0.025(6) 0.021(5) -0.008(4) 0.009(4) 0.001(5)
C8 0.043(7) 0.044(8) 0.040(7) -0.006(6) 0.000(6) -0.012(6)
C95 0.054(8) 0.034(8) 0.050(8) -0.006(6) -0.026(7) 0.008(6)
C79 0.028(5) 0.026(6) 0.021(5) -0.005(4) -0.010(4) 0.001(4)
C41 0.017(5) 0.030(6) 0.048(7) 0.004(5) -0.012(5) -0.012(5)
C64 0.074(9) 0.041(8) 0.024(6) -0.003(5) -0.023(6) -0.019(7)
C51 0.041(6) 0.023(6) 0.026(5) -0.001(4) -0.012(5) -0.008(5)
C96 0.039(7) 0.032(7) 0.036(6) -0.010(5) -0.013(5) 0.009(5)
C82 0.028(6) 0.055(9) 0.047(7) -0.008(6) -0.009(5) -0.019(6)
C3 0.173(19) 0.029(8) 0.035(8) 0.007(6) -0.027(10) -0.042(10)
C35 0.039(7) 0.027(7) 0.058(8) 0.001(6) -0.028(6) -0.008(5)
C93 0.043(7) 0.037(8) 0.054(8) -0.002(6) 0.022(6) -0.006(6)
C36 0.024(5) 0.028(6) 0.034(6) -0.007(5) -0.005(4) -0.006(5)
C84 0.031(6) 0.041(7) 0.031(6) -0.016(5) 0.000(5) -0.014(5)
C90 0.034(7) 0.029(7) 0.066(9) -0.003(6) -0.022(6) 0.005(5)
C81 0.061(9) 0.083(12) 0.035(7) -0.014(7) -0.017(6) -0.039(8)
C86 0.051(8) 0.039(8) 0.035(7) -0.017(6) -0.005(6) 0.000(6)
C39 0.029(6) 0.018(6) 0.045(7) 0.002(5) -0.012(5) -0.005(4)
C14 0.031(6) 0.030(6) 0.043(7) -0.022(5) -0.006(5) -0.008(5)
C6 0.057(9) 0.071(11) 0.030(7) 0.020(7) 0.003(6) 0.003(8)
C94 0.083(11) 0.023(7) 0.040(7) -0.012(6) -0.006(7) 0.014(7)
C27 0.062(9) 0.076(12) 0.061(10) -0.046(9) -0.034(8) 0.038(8)
C2 0.102(13) 0.047(9) 0.037(8) -0.004(6) -0.014(8) -0.022(9)
C26 0.044(7) 0.039(8) 0.058(8) -0.026(6) -0.024(6) 0.017(6)
C45 0.035(6) 0.037(7) 0.047(7) -0.028(6) -0.017(5) 0.009(5)
C65 0.104(13) 0.026(7) 0.055(9) -0.008(6) -0.051(9) 0.010(8)
C10 0.027(6) 0.050(9) 0.078(10) -0.031(8) 0.002(7) -0.018(6)
C33 0.050(8) 0.056(9) 0.038(7) 0.005(6) 0.004(6) -0.024(7)
C88 0.062(9) 0.037(8) 0.055(9) -0.007(7) -0.021(7) 0.017(7)
C87 0.086(11) 0.023(7) 0.048(8) -0.006(6) -0.012(8) 0.004(7)
C9 0.036(7) 0.068(10) 0.056(8) -0.028(7) -0.026(6) -0.012(7)
C104 0.062(10) 0.125(16) 0.021(6) -0.010(8) -0.006(6) 0.050(10)
C105 0.049(9) 0.105(14) 0.038(8) 0.003(8) 0.003(7) 0.045(9)
C89 0.046(8) 0.057(10) 0.061(9) -0.011(8) -0.009(7) 0.008(7)
C4 0.114(14) 0.071(12) 0.030(7) -0.005(7) 0.002(8) -0.058(11)
C5 0.083(13) 0.103(17) 0.043(9) -0.007(10) 0.013(9) -0.003(12)
O2S 0.019(3) 0.067(6) 0.023(4) -0.036(4) 0.006(3) -0.021(4)
F9 0.054(4) 0.028(4) 0.048(4) -0.001(3) -0.019(4) 0.013(3)
F17 0.057(5) 0.043(5) 0.047(4) -0.006(3) -0.018(4) -0.020(4)
F18 0.053(5) 0.077(6) 0.022(3) -0.022(4) 0.000(3) 0.013(4)
F4 0.059(5) 0.055(5) 0.053(5) 0.000(4) -0.032(4) -0.017(4)
C52 0.035(6) 0.015(5) 0.033(6) -0.002(4) -0.017(5) 0.005(4)
C63 0.031(6) 0.032(6) 0.028(5) -0.010(5) -0.012(5) -0.010(5)
C17 0.025(5) 0.030(6) 0.028(5) -0.009(5) -0.007(4) -0.006(5)
C107 0.029(6) 0.034(7) 0.023(5) -0.004(5) -0.008(4) 0.007(5)
C76 0.024(5) 0.027(6) 0.022(5) -0.005(4) -0.005(4) -0.008(4)
C106 0.036(6) 0.050(8) 0.021(5) -0.007(5) 0.003(5) 0.010(6)
C53 0.040(6) 0.024(6) 0.028(6) -0.013(5) -0.003(5) 0.006(5)
C57 0.036(6) 0.032(7) 0.044(7) -0.011(5) -0.015(5) -0.006(5)
C77 0.033(6) 0.037(7) 0.020(5) -0.009(5) -0.008(4) 0.000(5)
C16 0.032(6) 0.027(6) 0.039(6) -0.009(5) -0.002(5) -0.005(5)
C78 0.033(6) 0.036(7) 0.025(5) -0.010(5) -0.008(5) 0.004(5)
C21 0.034(6) 0.031(7) 0.041(7) -0.009(5) -0.012(5) -0.005(5)
C59 0.030(6) 0.038(7) 0.056(8) -0.016(6) 0.024(6) -0.008(6)
C15 0.035(6) 0.031(7) 0.067(9) -0.031(6) -0.001(6) 0.004(5)
C75 0.020(5) 0.023(6) 0.040(6) 0.002(5) -0.009(4) -0.010(4)
C3S 0.078(11) 0.007(6) 0.078(12) -0.015(6) 0.002(9) -0.008(6)
C58 0.020(5) 0.045(8) 0.061(8) -0.030(7) 0.004(5) -0.005(5)
C101 0.049(7) 0.046(8) 0.030(6) 0.011(5) -0.015(6) -0.015(6)
C11 0.037(7) 0.032(7) 0.069(10) 0.001(7) 0.018(7) -0.012(6)
C4S 0.17(3) 0.67(10) 0.037(14) -0.14(3) 0.017(17) 0.08(5)
F13 0.041(4) 0.046(4) 0.015(3) 0.003(3) -0.008(3) -0.009(3)
F3 0.044(4) 0.035(4) 0.065(5) -0.021(4) -0.017(4) 0.018(3)
F10 0.019(3) 0.071(6) 0.094(7) -0.035(5) 0.002(4) -0.006(4)
O1S 0.25(2) 0.147(16) 0.127(14) 0.037(12) -0.069(15) -0.154(17)
C1S 0.110(14) 0.042(9) 0.076(12) -0.031(8) 0.002(10) -0.019(9)
C2S 0.17(2) 0.20(3) 0.133(19) -0.14(2) 0.108(18) -0.15(2)

loop_
_atom_type_symbol
_atom_type_description
_atom_type_scat_dispersion_real
_atom_type_scat_dispersion_imag
_atom_type_scat_source
C C 0.0033 0.0016 'International Tables Vol C Tables 4.2.6.8 and 6.1.1.4'
H H 0.0000 0.0000 'International Tables Vol C Tables 4.2.6.8 and 6.1.1.4'
O O 0.0106 0.0060 'International Tables Vol C Tables 4.2.6.8 and 6.1.1.4'
F F 0.0171 0.0103 'International Tables Vol C Tables 4.2.6.8 and 6.1.1.4'
P P 0.1023 0.0942 'International Tables Vol C Tables 4.2.6.8 and 6.1.1.4'
Mo Mo -1.6832 0.6857 'International Tables Vol C Tables 4.2.6.8 and 6.1.1.4'
Au Au -2.0133 8.8022 'International Tables Vol C Tables 4.2.6.8 and 6.1.1.4'

loop_
_geom_angle_atom_site_label_1
_geom_angle_atom_site_label_2
_geom_angle_atom_site_label_3
_geom_angle
_geom_angle_site_symmetry_3
O2 Au3 P3 175.17(19) .
O2 Au3 Au4 44.06(17) .
P3 Au3 Au4 131.43(7) .
O2 Au3 Au4 67.49(18) 2_656
P3 Au3 Au4 115.70(7) 2_656
Au4 Au3 Au4 87.158(14) 2_656
O2 Au4 P4 174.10(19) .
O2 Au4 Au3 44.27(18) .
P4 Au4 Au3 130.03(7) .
O2 Au4 Au3 71.75(18) 2_656
P4 Au4 Au3 109.05(7) 2_656
Au3 Au4 Au3 92.841(14) 2_656
O1 Au2 P2 174.5(2) .
O1 Au2 Au1 43.93(19) .
P2 Au2 Au1 131.11(7) .
O1 Au2 Au1 66.28(18) 2_766
P2 Au2 Au1 117.70(7) 2_766
Au1 Au2 Au1 85.648(15) 2_766
O1 Au1 P1 173.19(19) .
O1 Au1 Au2 43.87(17) .
P1 Au1 Au2 129.86(7) .
O1 Au1 Au2 72.99(17) 2_766
P1 Au1 Au2 107.07(7) 2_766
Au2 Au1 Au2 94.350(15) 2_766
O3 Au6 P6 178.1(2) .
O3 Au6 Au5 40.71(18) .
P6 Au6 Au5 137.43(7) .
O3 Au6 Au5 69.39(18) 2_755
P6 Au6 Au5 111.90(7) 2_755
Au5 Au6 Au5 89.081(14) 2_755
O3 Au5 P5 171.2(2) .
O3 Au5 Au6 40.74(18) .
P5 Au5 Au6 132.21(7) .
O3 Au5 Au6 70.86(19) 2_755
P5 Au5 Au6 117.01(7) 2_755
Au6 Au5 Au6 90.919(14) 2_755
O6 Mo3 O9 104.9(3) .
O6 Mo3 O14 103.5(3) .
O9 Mo3 O14 99.4(3) .
O6 Mo3 O8 100.7(3) .
O9 Mo3 O8 85.4(3) .
O14 Mo3 O8 153.1(3) .
O6 Mo3 O13 97.2(3) .
O9 Mo3 O13 155.4(3) .
O14 Mo3 O13 85.5(3) .
O8 Mo3 O13 79.9(3) .
O6 Mo3 O42 167.5(3) .
O9 Mo3 O42 87.6(3) .
O14 Mo3 O42 73.3(2) .
O8 Mo3 O42 80.5(2) .
O13 Mo3 O42 70.6(2) .
O20 Mo8 O32 104.1(3) .
O20 Mo8 O25 102.0(3) .
O32 Mo8 O25 99.2(3) .
O20 Mo8 O26 102.3(3) .
O32 Mo8 O26 85.6(3) .
O25 Mo8 O26 153.2(3) .
O20 Mo8 O14 98.0(3) .
O32 Mo8 O14 155.9(3) .
O25 Mo8 O14 85.3(3) .
O26 Mo8 O14 80.4(3) .
O20 Mo8 O42 167.9(3) .
O32 Mo8 O42 87.9(3) .
O25 Mo8 O42 73.7(2) .
O26 Mo8 O42 80.3(2) .
O14 Mo8 O42 70.6(2) .
O4 Mo1 O10 103.0(3) .
O4 Mo1 O7 102.9(3) .
O10 Mo1 O7 96.3(3) .
O4 Mo1 O15 100.2(3) .
O10 Mo1 O15 88.5(3) .
O7 Mo1 O15 154.7(3) .
O4 Mo1 O9 101.3(3) .
O10 Mo1 O9 155.0(3) .
O7 Mo1 O9 84.1(3) .
O15 Mo1 O9 81.3(3) .
O4 Mo1 O40 171.3(3) .
O10 Mo1 O40 74.0(3) .
O7 Mo1 O40 85.6(3) .
O15 Mo1 O40 71.8(3) .
O9 Mo1 O40 81.2(2) .
O21 Mo9 O26 103.4(3) .
O21 Mo9 O15 103.4(3) .
O26 Mo9 O15 98.7(3) .
O21 Mo9 O27 100.3(3) .
O26 Mo9 O27 153.9(3) .
O15 Mo9 O27 86.2(3) .
O21 Mo9 O33 100.1(3) .
O26 Mo9 O33 84.9(3) .
O15 Mo9 O33 154.6(3) .
O27 Mo9 O33 80.2(3) .
O21 Mo9 O40 170.9(3) .
O26 Mo9 O40 85.7(2) .
O15 Mo9 O40 73.9(3) .
O27 Mo9 O40 71.0(2) .
O33 Mo9 O40 81.4(2) .
O19 Mo7 O24 104.2(3) .
O19 Mo7 O13 103.7(3) .
O24 Mo7 O13 99.0(3) .
O19 Mo7 O31 100.9(3) .
O24 Mo7 O31 84.0(3) .
O13 Mo7 O31 153.6(3) .
O19 Mo7 O25 98.5(3) .
O24 Mo7 O25 154.5(3) .
O13 Mo7 O25 86.6(3) .
O31 Mo7 O25 80.4(3) .
O19 Mo7 O42 169.2(3) .
O24 Mo7 O42 86.6(3) .
O13 Mo7 O42 73.3(2) .
O31 Mo7 O42 80.8(2) .
O25 Mo7 O42 71.1(2) .
O16 Mo4 O28 104.8(3) .
O16 Mo4 O27 102.3(3) .
O28 Mo4 O27 98.3(3) .
O16 Mo4 O22 101.0(3) .
O28 Mo4 O22 84.8(3) .
O27 Mo4 O22 154.8(3) .
O16 Mo4 O10 97.9(3) .
O28 Mo4 O10 154.8(3) .
O27 Mo4 O10 87.3(3) .
O22 Mo4 O10 80.1(3) .
O16 Mo4 O40 168.8(3) .
O28 Mo4 O40 86.3(3) .
O27 Mo4 O40 73.6(2) .
O22 Mo4 O40 81.7(2) .
O10 Mo4 O40 71.7(2) .
O37 Mo10 O29 103.1(3) .
O37 Mo10 O34 102.7(3) .
O29 Mo10 O34 97.1(3) .
O37 Mo10 O36 99.8(3) .
O29 Mo10 O36 155.1(3) .
O34 Mo10 O36 87.1(3) .
O37 Mo10 O28 101.6(3) .
O29 Mo10 O28 84.9(3) .
O34 Mo10 O28 154.5(3) .
O36 Mo10 O28 81.1(3) .
O37 Mo10 O43 170.2(3) .
O29 Mo10 O43 86.4(3) .
O34 Mo10 O43 73.9(3) .
O36 Mo10 O43 71.1(2) .
O28 Mo10 O43 80.9(2) .
O38 Mo11 O31 104.3(3) .
O38 Mo11 O35 102.2(3) .
O31 Mo11 O35 98.3(3) .
O38 Mo11 O30 101.0(3) .
O31 Mo11 O30 85.8(3) .
O35 Mo11 O30 154.7(3) .
O38 Mo11 O34 98.5(3) .
O31 Mo11 O34 155.4(3) .
O35 Mo11 O34 85.8(3) .
O30 Mo11 O34 80.8(3) .
O38 Mo11 O43 169.4(3) .
O31 Mo11 O43 85.9(3) .
O35 Mo11 O43 73.3(3) .
O30 Mo11 O43 82.2(3) .
O34 Mo11 O43 71.9(3) .
O5 Mo2 O8 103.7(3) .
O5 Mo2 O12 101.6(3) .
O8 Mo2 O12 97.8(3) .
O5 Mo2 O7 101.3(3) .
O8 Mo2 O7 85.8(3) .
O12 Mo2 O7 155.3(3) .
O5 Mo2 O11 99.5(3) .
O8 Mo2 O11 154.9(3) .
O12 Mo2 O11 86.7(3) .
O7 Mo2 O11 80.4(3) .
O5 Mo2 O41 169.2(3) .
O8 Mo2 O41 86.7(3) .
O12 Mo2 O41 73.9(3) .
O7 Mo2 O41 81.9(2) .
O11 Mo2 O41 70.7(2) .
O17 Mo5 O22 103.9(3) .
O17 Mo5 O11 101.8(3) .
O22 Mo5 O11 97.1(3) .
O17 Mo5 O29 102.7(3) .
O22 Mo5 O29 85.9(3) .
O11 Mo5 O29 153.8(3) .
O17 Mo5 O23 98.2(3) .
O22 Mo5 O23 156.3(3) .
O11 Mo5 O23 86.6(3) .
O29 Mo5 O23 80.9(3) .
O17 Mo5 O41 168.6(3) .
O22 Mo5 O41 87.0(3) .
O11 Mo5 O41 73.1(2) .
O29 Mo5 O41 81.2(3) .
O23 Mo5 O41 71.7(2) .
O39 Mo12 O33 103.5(3) .
O39 Mo12 O36 101.9(3) .
O33 Mo12 O36 97.9(3) .
O39 Mo12 O32 102.2(3) .
O33 Mo12 O32 86.0(3) .
O36 Mo12 O32 153.9(3) .
O39 Mo12 O35 99.9(3) .
O33 Mo12 O35 155.0(3) .
O36 Mo12 O35 85.7(3) .
O32 Mo12 O35 80.5(3) .
O39 Mo12 O43 169.4(3) .
O33 Mo12 O43 86.8(3) .
O36 Mo12 O43 73.7(3) .
O32 Mo12 O43 80.8(2) .
O35 Mo12 O43 70.4(2) .
O18 Mo6 O30 104.7(3) .
O18 Mo6 O23 102.8(3) .
O30 Mo6 O23 97.5(3) .
O18 Mo6 O24 101.5(3) .
O30 Mo6 O24 84.2(3) .
O23 Mo6 O24 154.3(3) .
O18 Mo6 O12 98.7(3) .
O30 Mo6 O12 154.2(3) .
O23 Mo6 O12 87.3(3) .
O24 Mo6 O12 80.8(3) .
O18 Mo6 O41 169.2(3) .
O30 Mo6 O41 86.0(3) .
O23 Mo6 O41 73.9(3) .
O24 Mo6 O41 80.6(2) .
O12 Mo6 O41 71.0(2) .
O41 P7 O43 109.6(4) .
O41 P7 O40 109.2(4) .
O43 P7 O40 110.1(4) .
O41 P7 O42 109.3(4) .
O43 P7 O42 109.1(3) .
O40 P7 O42 109.5(4) .
C13 P1 C7 105.6(5) .
C13 P1 C1 107.1(5) .
C7 P1 C1 106.9(5) .
C13 P1 Au1 110.4(4) .
C7 P1 Au1 114.7(3) .
C1 P1 Au1 111.7(4) .
C43 P3 C37 106.5(5) .
C43 P3 C49 104.7(5) .
C37 P3 C49 105.9(5) .
C43 P3 Au3 114.2(3) .
C37 P3 Au3 111.0(4) .
C49 P3 Au3 113.9(4) .
C55 P4 C67 107.0(4) .
C55 P4 C61 104.9(4) .
C67 P4 C61 106.5(5) .
C55 P4 Au4 111.9(3) .
C67 P4 Au4 111.4(3) .
C61 P4 Au4 114.6(3) .
C85 P5 C79 108.0(5) .
C85 P5 C73 106.7(5) .
C79 P5 C73 104.2(5) .
C85 P5 Au5 105.7(4) .
C79 P5 Au5 113.5(3) .
C73 P5 Au5 118.3(4) .
C91 P6 C103 102.8(5) .
C91 P6 C97 109.8(5) .
C103 P6 C97 104.9(5) .
C91 P6 Au6 113.0(3) .
C103 P6 Au6 113.4(4) .
C97 P6 Au6 112.3(3) .
C25 P2 C19 105.7(5) .
C25 P2 C31 107.1(5) .
C19 P2 C31 104.2(5) .
C25 P2 Au2 111.8(3) .
C19 P2 Au2 115.9(3) .
C31 P2 Au2 111.5(3) .
Mo9 O26 Mo8 152.6(4) .
Au4 O2 Au3 91.7(2) .
Mo2 O8 Mo3 151.3(4) .
Mo8 O25 Mo7 125.7(3) .
Mo8 O32 Mo12 150.6(4) .
Mo1 O10 Mo4 125.0(3) .
Mo1 O7 Mo2 151.0(3) .
Mo7 O13 Mo3 126.3(3) .
Mo7 O24 Mo6 153.4(4) .
Au5 O3 Au6 98.6(3) .
Mo11 O35 Mo12 125.9(4) .
Mo10 O29 Mo5 151.2(4) .
P7 O41 Mo2 125.2(4) .
P7 O41 Mo5 125.9(4) .
Mo2 O41 Mo5 89.7(2) .
P7 O41 Mo6 126.3(4) .
Mo2 O41 Mo6 89.1(2) .
Mo5 O41 Mo6 89.0(2) .
Mo9 O15 Mo1 125.8(4) .
P7 O42 Mo7 125.6(4) .
P7 O42 Mo3 125.7(3) .
Mo7 O42 Mo3 89.8(2) .
P7 O42 Mo8 124.7(3) .
Mo7 O42 Mo8 89.57(19) .
Mo3 O42 Mo8 90.2(2) .
Mo4 O28 Mo10 152.8(4) .
Mo3 O9 Mo1 151.8(4) .
Mo6 O23 Mo5 125.4(4) .
Mo3 O14 Mo8 125.9(3) .
Mo2 O12 Mo6 125.9(3) .
Mo11 O31 Mo7 151.6(4) .
Mo12 O33 Mo9 150.9(4) .
Mo6 O30 Mo11 151.0(4) .
P7 O40 Mo4 125.7(4) .
P7 O40 Mo9 125.4(3) .
Mo4 O40 Mo9 89.4(2) .
P7 O40 Mo1 126.8(4) .
Mo4 O40 Mo1 89.1(2) .
Mo9 O40 Mo1 88.4(2) .
Au2 O1 Au1 92.2(3) .
Mo5 O22 Mo4 150.4(4) .
P7 O43 Mo11 126.0(4) .
P7 O43 Mo12 126.0(4) .
Mo11 O43 Mo12 90.4(2) .
P7 O43 Mo10 124.7(3) .
Mo11 O43 Mo10 89.4(2) .
Mo12 O43 Mo10 88.9(2) .
Mo10 O34 Mo11 124.8(4) .
Mo12 O36 Mo10 126.3(4) .
Mo4 O27 Mo9 125.9(4) .
Mo5 O11 Mo2 126.4(3) .
C90 C85 C86 117.9(11) .
C90 C85 P5 120.0(9) .
C86 C85 P5 122.1(9) .
C62 C61 C66 119.7(10) .
C62 C61 P4 118.2(8) .
C66 C61 P4 122.1(8) .
C103 C108 C107 120.2(10) .
C98 C97 C102 119.6(10) .
C98 C97 P6 123.3(8) .
C102 C97 P6 117.0(8) .
C51 C50 C49 120.9(9) .
C48 C43 C44 118.7(9) .
C48 C43 P3 118.9(8) .
C44 C43 P3 122.4(8) .
C18 C13 C14 116.9(10) .
C18 C13 P1 120.3(8) .
C14 C13 P1 122.8(9) .
C42 C37 C38 119.2(9) .
C42 C37 P3 121.0(8) .
C38 C37 P3 119.7(7) .
C13 C18 C17 121.3(10) .
F8 C46 C45 117.5(12) .
F8 C46 C47 117.9(12) .
C45 C46 C47 124.7(10) .
C53 C54 C49 120.7(10) .
C24 C19 C20 118.3(10) .
C24 C19 P2 121.3(8) .
C20 C19 P2 120.4(8) .
C55 C60 C59 120.3(11) .
C56 C55 C60 118.8(9) .
C56 C55 P4 119.4(7) .
C60 C55 P4 121.9(8) .
C72 C67 C68 119.9(9) .
C72 C67 P4 118.3(7) .
C68 C67 P4 121.8(7) .
C21 C20 C19 120.0(10) .
C37 C42 C41 120.2(10) .
C97 C98 C99 121.5(10) .
C36 C31 C32 120.3(10) .
C36 C31 P2 118.5(7) .
C32 C31 P2 121.2(9) .
C71 C72 C67 120.3(9) .
C50 C49 C54 118.8(9) .
C50 C49 P3 123.0(8) .
C54 C49 P3 118.3(8) .
C47 C48 C43 121.5(11) .
C70 C71 C72 118.5(9) .
C43 C44 C45 121.6(11) .
C39 C38 C37 121.2(10) .
C61 C62 C63 121.1(10) .
C26 C25 C30 117.6(10) .
C26 C25 P2 122.2(9) .
C30 C25 P2 120.2(8) .
C71 C70 F12 119.5(9) .
C71 C70 C69 123.7(10) .
F12 C70 C69 116.8(9) .
C33 C34 C35 124.8(12) .
C33 C34 F6 115.8(12) .
C35 C34 F6 119.4(13) .
C55 C56 C57 120.9(10) .
C78 C73 C74 118.3(10) .
C78 C73 P5 123.0(9) .
C74 C73 P5 118.6(8) .
C23 C24 C19 122.1(11) .
C29 C30 C25 122.4(11) .
C69 C68 C67 120.5(9) .
C101 C102 C97 119.9(10) .
C91 C92 C93 122.1(12) .
F17 C100 C101 119.6(11) .
F17 C100 C99 118.9(11) .
C101 C100 C99 121.5(12) .
C31 C32 C33 117.7(12) .
C75 C74 C73 120.7(10) .
C108 C103 C104 119.7(10) .
C108 C103 P6 121.7(8) .
C104 C103 P6 118.6(9) .
F7 C40 C39 117.5(10) .
F7 C40 C41 117.7(9) .
C39 C40 C41 124.8(10) .
C68 C69 C70 117.2(10) .
C7 C12 C11 119.6(12) .
C30 C29 C28 117.1(12) .
C82 C83 C84 116.1(11) .
C100 C99 C98 117.6(10) .
C79 C80 C81 121.6(11) .
C22 C23 C24 117.7(11) .
C23 C22 F4 118.5(10) .
C23 C22 C21 123.7(11) .
F4 C22 C21 117.7(11) .
C48 C47 C46 116.7(11) .
C27 C28 F5 117.7(12) .
C27 C28 C29 124.1(12) .
F5 C28 C29 118.1(12) .
C65 C66 C61 120.8(11) .
C12 C7 C8 118.6(10) .
C12 C7 P1 119.4(8) .
C8 C7 P1 121.9(8) .
C2 C1 C6 119.1(12) .
C2 C1 P1 118.4(10) .
C6 C1 P1 122.3(9) .
C92 C91 C96 120.4(11) .
C92 C91 P6 117.1(9) .
C96 C91 P6 122.4(9) .
C9 C8 C7 120.8(12) .
C96 C95 C94 118.9(12) .
C80 C79 C84 117.9(10) .
C80 C79 P5 121.4(8) .
C84 C79 P5 120.6(8) .
C40 C41 C42 117.2(9) .
C63 C64 F11 117.4(11) .
C63 C64 C65 123.5(11) .
F11 C64 C65 119.0(12) .
C52 C51 C50 118.8(10) .
C95 C96 C91 119.8(12) .
C81 C82 C83 125.4(11) .
C81 C82 F14 116.5(12) .
C83 C82 F14 118.1(11) .
C2 C3 C4 116.3(15) .
C34 C35 C36 118.6(12) .
C94 C93 C92 116.6(12) .
C31 C36 C35 120.3(11) .
C79 C84 C83 122.0(11) .
C85 C90 C89 122.5(13) .
C82 C81 C80 116.9(12) .
C87 C86 C85 121.1(13) .
C40 C39 C38 117.3(10) .
C15 C14 C13 121.4(11) .
C1 C6 C5 122.9(15) .
F16 C94 C93 118.3(14) .
F16 C94 C95 119.6(13) .
C93 C94 C95 122.1(12) .
C28 C27 C26 117.5(13) .
C1 C2 C3 121.5(15) .
C25 C26 C27 121.3(13) .
C46 C45 C44 116.7(11) .
C66 C65 C64 117.4(12) .
C11 C10 F2 118.6(14) .
C11 C10 C9 121.5(11) .
F2 C10 C9 119.9(14) .
C34 C33 C32 118.4(11) .
F15 C88 C89 119.1(15) .
F15 C88 C87 117.4(14) .
C89 C88 C87 123.4(13) .
C86 C87 C88 117.4(13) .
C8 C9 C10 118.4(12) .
C105 C104 C103 120.5(13) .
C104 C105 C106 117.2(12) .
C88 C89 C90 117.6(14) .
F1 C4 C5 121.8(16) .
F1 C4 C3 114.9(16) .
C5 C4 C3 123.3(14) .
C4 C5 C6 116.8(16) .
F9 C52 C51 119.2(10) .
F9 C52 C53 118.2(10) .
C51 C52 C53 122.6(10) .
C64 C63 C62 117.5(10) .
C16 C17 C18 117.9(10) .
C106 C107 C108 118.0(10) .
F13 C76 C75 119.8(10) .
F13 C76 C77 118.0(9) .
C75 C76 C77 122.2(10) .
C107 C106 F18 118.3(10) .
C107 C106 C105 124.3(11) .
F18 C106 C105 117.4(11) .
C52 C53 C54 118.2(10) .
C58 C57 C56 118.0(11) .
C76 C77 C78 118.5(10) .
C15 C16 F3 119.7(10) .
C15 C16 C17 123.4(11) .
F3 C16 C17 117.0(11) .
C77 C78 C73 121.1(11) .
C20 C21 C22 118.1(11) .
C58 C59 C60 118.9(11) .
C16 C15 C14 119.1(11) .
C76 C75 C74 119.1(10) .
C59 C58 F10 119.7(11) .
C59 C58 C57 123.0(11) .
F10 C58 C57 117.2(12) .
C100 C101 C102 119.8(11) .
C10 C11 C12 121.0(12) .
C3S C4S O2S 147(4) .
C1S C2S O1S 105.0(17) .

loop_
_geom_bond_atom_site_label_1
_geom_bond_atom_site_label_2
_geom_bond_distance
_geom_bond_site_symmetry_2
Au3 O2 2.086(6) .
Au3 P3 2.209(3) .
Au3 Au4 2.9880(6) .
Au3 Au4 3.1967(6) 2_656
Au4 O2 2.079(6) .
Au4 P4 2.212(2) .
Au4 Au3 3.1967(6) 2_656
Au2 O1 2.078(6) .
Au2 P2 2.216(3) .
Au2 Au1 2.9958(6) .
Au2 Au1 3.2804(6) 2_766
Au1 O1 2.080(7) .
Au1 P1 2.217(3) .
Au1 Au2 3.2803(6) 2_766
Au6 O3 2.080(6) .
Au6 P6 2.224(3) .
Au6 Au5 3.1520(6) .
Au6 Au5 3.1919(6) 2_755
Au5 O3 2.079(7) .
Au5 P5 2.214(3) .
Au5 Au6 3.1919(6) 2_755
Mo3 O6 1.670(7) .
Mo3 O9 1.807(6) .
Mo3 O14 1.847(6) .
Mo3 O8 2.000(6) .
Mo3 O13 2.010(6) .
Mo3 O42 2.429(6) .
Mo8 O20 1.665(7) .
Mo8 O32 1.818(7) .
Mo8 O25 1.837(7) .
Mo8 O26 2.000(6) .
Mo8 O14 2.020(6) .
Mo8 O42 2.434(6) .
Mo1 O4 1.678(7) .
Mo1 O10 1.840(7) .
Mo1 O7 1.849(7) .
Mo1 O15 1.975(7) .
Mo1 O9 2.021(6) .
Mo1 O40 2.445(7) .
Mo9 O21 1.683(7) .
Mo9 O26 1.811(6) .
Mo9 O15 1.850(7) .
Mo9 O27 2.000(6) .
Mo9 O33 2.014(7) .
Mo9 O40 2.439(6) .
Mo7 O19 1.680(6) .
Mo7 O24 1.813(7) .
Mo7 O13 1.834(7) .
Mo7 O31 2.009(7) .
Mo7 O25 2.013(7) .
Mo7 O42 2.429(6) .
Mo4 O16 1.670(6) .
Mo4 O28 1.798(7) .
Mo4 O27 1.842(7) .
Mo4 O22 2.013(7) .
Mo4 O10 2.014(7) .
Mo4 O40 2.428(6) .
Mo10 O37 1.680(7) .
Mo10 O29 1.837(7) .
Mo10 O34 1.844(7) .
Mo10 O36 1.998(7) .
Mo10 O28 2.007(7) .
Mo10 O43 2.453(6) .
Mo11 O38 1.689(7) .
Mo11 O31 1.811(7) .
Mo11 O35 1.859(7) .
Mo11 O30 1.980(7) .
Mo11 O34 2.022(7) .
Mo11 O43 2.419(7) .
Mo2 O5 1.685(7) .
Mo2 O8 1.805(6) .
Mo2 O12 1.839(7) .
Mo2 O7 1.999(6) .
Mo2 O11 2.005(6) .
Mo2 O41 2.431(7) .
Mo5 O17 1.674(7) .
Mo5 O22 1.819(7) .
Mo5 O11 1.840(7) .
Mo5 O29 1.977(7) .
Mo5 O23 2.007(7) .
Mo5 O41 2.437(6) .
Mo12 O39 1.683(7) .
Mo12 O33 1.818(7) .
Mo12 O36 1.844(7) .
Mo12 O32 1.992(6) .
Mo12 O35 2.013(7) .
Mo12 O43 2.443(7) .
Mo6 O18 1.695(7) .
Mo6 O30 1.843(7) .
Mo6 O23 1.843(6) .
Mo6 O24 2.000(7) .
Mo6 O12 2.003(7) .
Mo6 O41 2.447(7) .
P7 O41 1.526(7) .
P7 O43 1.529(7) .
P7 O40 1.533(7) .
P7 O42 1.537(6) .
P1 C13 1.780(11) .
P1 C7 1.810(10) .
P1 C1 1.811(11) .
P3 C43 1.789(10) .
P3 C37 1.807(10) .
P3 C49 1.813(10) .
P4 C55 1.804(10) .
P4 C67 1.816(10) .
P4 C61 1.817(10) .
P5 C85 1.780(12) .
P5 C79 1.790(11) .
P5 C73 1.803(10) .
P6 C91 1.816(11) .
P6 C103 1.817(10) .
P6 C97 1.826(11) .
P2 C25 1.800(11) .
P2 C19 1.810(12) .
P2 C31 1.816(10) .
F12 C70 1.369(11) .
F8 C46 1.349(12) .
F11 C64 1.384(13) .
F7 C40 1.366(12) .
F14 C82 1.369(13) .
F6 C34 1.368(13) .
F5 C28 1.354(13) .
C85 C90 1.382(16) .
C85 C86 1.420(17) .
C61 C62 1.373(13) .
C61 C66 1.375(15) .
C108 C103 1.369(14) .
C108 C107 1.407(14) .
C97 C98 1.369(13) .
C97 C102 1.380(15) .
C50 C51 1.366(14) .
C50 C49 1.383(14) .
C43 C48 1.398(14) .
C43 C44 1.402(16) .
C13 C18 1.396(14) .
C13 C14 1.404(14) .
F16 C94 1.339(15) .
C37 C42 1.395(13) .
C37 C38 1.407(14) .
F15 C88 1.334(15) .
C18 C17 1.417(15) .
C46 C45 1.374(18) .
C46 C47 1.400(19) .
C54 C53 1.375(14) .
C54 C49 1.393(14) .
F2 C10 1.345(13) .
C19 C24 1.397(14) .
C19 C20 1.414(14) .
C60 C55 1.387(13) .
C60 C59 1.400(15) .
C55 C56 1.382(14) .
C67 C72 1.403(12) .
C67 C68 1.406(13) .
C20 C21 1.361(15) .
C42 C41 1.406(14) .
C98 C99 1.386(15) .
C31 C36 1.369(15) .
C31 C32 1.410(15) .
C72 C71 1.390(14) .
C48 C47 1.395(15) .
C71 C70 1.353(14) .
C44 C45 1.404(15) .
C38 C39 1.381(14) .
C62 C63 1.375(14) .
C25 C26 1.370(15) .
C25 C30 1.406(16) .
C70 C69 1.424(14) .
C34 C33 1.333(19) .
C34 C35 1.338(18) .
C56 C57 1.391(15) .
C73 C78 1.380(14) .
C73 C74 1.402(15) .
C24 C23 1.356(16) .
C30 C29 1.367(16) .
C68 C69 1.377(14) .
F1 C4 1.336(16) .
C102 C101 1.375(17) .
C92 C91 1.354(16) .
C92 C93 1.413(17) .
C100 F17 1.351(14) .
C100 C101 1.368(16) .
C100 C99 1.385(15) .
C32 C33 1.429(17) .
C74 C75 1.374(14) .
C103 C104 1.416(17) .
C40 C39 1.370(15) .
C40 C41 1.376(15) .
C12 C7 1.364(14) .
C12 C11 1.398(17) .
C29 C28 1.377(17) .
C83 C82 1.368(17) .
C83 C84 1.399(15) .
C80 C79 1.385(15) .
C80 C81 1.402(17) .
C23 C22 1.351(16) .
C22 F4 1.355(13) .
C22 C21 1.396(16) .
C28 C27 1.346(19) .
C66 C65 1.364(17) .
C7 C8 1.390(16) .
C1 C2 1.363(18) .
C1 C6 1.370(18) .
C91 C96 1.403(16) .
C8 C9 1.377(17) .
C95 C96 1.372(17) .
C95 C94 1.42(2) .
C79 C84 1.389(14) .
C64 C63 1.350(17) .
C64 C65 1.388(18) .
C51 C52 1.364(15) .
C82 C81 1.351(18) .
C3 C2 1.411(18) .
C3 C4 1.43(2) .
C35 C36 1.389(16) .
C93 C94 1.38(2) .
C90 C89 1.410(18) .
C86 C87 1.393(18) .
C14 C15 1.400(16) .
C6 C5 1.403(19) .
C27 C26 1.414(17) .
C10 C11 1.31(2) .
C10 C9 1.38(2) .
C88 C89 1.35(2) .
C88 C87 1.42(2) .
C104 C105 1.377(19) .
C105 C106 1.386(18) .
C4 C5 1.35(2) .
O2S C4S 1.77(4) .
F9 C52 1.362(12) .
F18 C106 1.366(12) .
C52 C53 1.372(15) .
C17 C16 1.365(15) .
C107 C106 1.350(15) .
C76 F13 1.346(11) .
C76 C75 1.352(15) .
C76 C77 1.377(15) .
C57 C58 1.375(17) .
C77 C78 1.377(14) .
C16 C15 1.332(17) .
C16 F3 1.343(13) .
C59 C58 1.336(19) .
C3S C4S 1.21(5) .
C58 F10 1.364(12) .
O1S C2S 1.78(3) .
C1S C2S 1.52(2) .
